data_1568456
loop_
_publ_author_name
'Zhu, Weigang'
'Li, Guoping'
'Mukherjee, Subhrangsu'
'Powers-Riggs, Natalia E.'
'Jones, Leighton O.'
'Gann, Eliot'
'Kline, R. Joseph'
'Herzing, Andrew'
'Logsdon, Jenna L.'
'Flagg, Lucas'
'Stern, Charlotte L.'
'Young, Ryan M.'
'Kohlstedt, Kevin L.'
'Schatz, George C.'
'DeLongchamp, Dean M.'
'Wasielewski, Michael R.'
'Melkonyan, Ferdinand S.'
'Facchetti, Antonio'
'Marks, Tobin J.'

_publ_section_title
;
 Quantitative relationships between film morphology, charge carrier
 dynamics, and photovoltaic performance in bulk-heterojunction binary vs.
 ternary acceptor blends
;
_journal_issue 3
_journal_name_full 'Energy &amp; Environmental Science'
_journal_page_first 1234
_journal_page_last 1250
_journal_paper_doi 10.1039/D2EE03883H
_journal_volume 16
_journal_year 2023
_chemical_formula_moiety 'C86 H74 N4 O2 S8, 2(C H2 Br2)'
_chemical_formula_sum 'C88 H78 Br4 N4 O2 S8'
_chemical_formula_weight 1799.66
_chemical_name_systematic ITIC-Th
_space_group_crystal_system triclinic
_space_group_IT_number 2
_space_group_name_Hall '-P 1'
_space_group_name_H-M_alt 'P -1'
_atom_sites_solution_hydrogens geom
_atom_sites_solution_primary dual
_audit_creation_date 2018-09-05
_audit_creation_method
;
Olex2 1.2
(compiled 2018.05.29 svn.r3508 for OlexSys, GUI svn.r5506)
;
_audit_update_record
;
2022-06-23 deposited with the CCDC.	2023-02-06 downloaded from the CCDC.
;
_cell_angle_alpha 93.211(6)
_cell_angle_beta 98.646(6)
_cell_angle_gamma 97.221(6)
_cell_formula_units_Z 1
_cell_length_a 8.7612(11)
_cell_length_b 13.2409(16)
_cell_length_c 17.624(2)
_cell_measurement_reflns_used 9963
_cell_measurement_temperature 100(2)
_cell_measurement_theta_max 65.317
_cell_measurement_theta_min 4.380
_cell_volume 1999.4(4)
_computing_cell_refinement 'SAINT V8.38A (?, 2016)'
_computing_data_collection 'APEX2 V2014.11-0 (Bruker, 2014)'
_computing_data_reduction 'SAINT V8.38A (?, 2016)'
_computing_molecular_graphics 'Olex2 (Dolomanov et al., 2009)'
_computing_publication_material 'Olex2 (Dolomanov et al., 2009)'
_computing_structure_refinement 'ShelXL (Sheldrick, 2015)'
_computing_structure_solution 'ShelXT (Sheldrick, 2015)'
_diffrn_ambient_temperature 100.0
_diffrn_detector_area_resol_mean 8
_diffrn_measured_fraction_theta_full 0.990
_diffrn_measured_fraction_theta_max 0.990
_diffrn_measurement_device_type 'Bruker Kappa APEX CCD area detector'
_diffrn_measurement_method '\w and \f scans'
_diffrn_radiation_monochromator 'MX optics'
_diffrn_radiation_type CuK\a
_diffrn_radiation_wavelength 1.54178
_diffrn_reflns_av_R_equivalents 0.0381
_diffrn_reflns_av_unetI/netI 0.0348
_diffrn_reflns_Laue_measured_fraction_full 0.990
_diffrn_reflns_Laue_measured_fraction_max 0.990
_diffrn_reflns_limit_h_max 6
_diffrn_reflns_limit_h_min -10
_diffrn_reflns_limit_k_max 15
_diffrn_reflns_limit_k_min -13
_diffrn_reflns_limit_l_max 20
_diffrn_reflns_limit_l_min -20
_diffrn_reflns_number 26207
_diffrn_reflns_point_group_measured_fraction_full 0.990
_diffrn_reflns_point_group_measured_fraction_max 0.990
_diffrn_reflns_theta_full 65.312
_diffrn_reflns_theta_max 65.312
_diffrn_reflns_theta_min 2.543
_diffrn_source microsource
_exptl_absorpt_coefficient_mu 4.813
_exptl_absorpt_correction_T_max 0.7526
_exptl_absorpt_correction_T_min 0.5516
_exptl_absorpt_correction_type multi-scan
_exptl_absorpt_process_details
'SADABS-2016/2 (Bruker,2016/2) was used for absorption correction. wR2(int) was 0.1235 before and 0.0533 after correction. The Ratio of minimum to maximum transmission is 0.7329. The \l/2 correction factor is Not present.'
_exptl_crystal_colour brown
_exptl_crystal_density_diffrn 1.495
_exptl_crystal_description needle
_exptl_crystal_F_000 918
_exptl_crystal_recrystallization_method 'The material was recrystallised from --- by as supplied'
_exptl_crystal_size_max 0.548
_exptl_crystal_size_mid 0.089
_exptl_crystal_size_min 0.02
_refine_diff_density_max 0.795
_refine_diff_density_min -0.847
_refine_diff_density_rms 0.087
_refine_ls_extinction_method none
_refine_ls_goodness_of_fit_ref 1.050
_refine_ls_hydrogen_treatment constr
_refine_ls_matrix_type full
_refine_ls_number_parameters 480
_refine_ls_number_reflns 6805
_refine_ls_number_restraints 0
_refine_ls_restrained_S_all 1.050
_refine_ls_R_factor_all 0.0410
_refine_ls_R_factor_gt 0.0375
_refine_ls_shift/su_max 0.001
_refine_ls_shift/su_mean 0.000
_refine_ls_structure_factor_coef Fsqd
_refine_ls_weighting_details 'w=1/[\s^2^(Fo^2^)+(0.0468P)^2^+3.8989P] where P=(Fo^2^+2Fc^2^)/3'
_refine_ls_weighting_scheme calc
_refine_ls_wR_factor_gt 0.1002
_refine_ls_wR_factor_ref 0.1024
_reflns_Friedel_coverage 0.000
_reflns_number_gt 6217
_reflns_number_total 6805
_reflns_threshold_expression 'I > 2\s(I)'
_cod_data_source_file d2ee03883h2.cif
_cod_data_source_block cx1389a
_cod_depositor_comments 'Adding full bibliography for 1568456.cif.'
_cod_database_code 1568456
_shelx_shelxl_version_number 2018/1
_shelx_space_group_comment
;
The symmetry employed for this shelxl refinement is uniquely defined
by the following loop, which should always be used as a source of
symmetry information in preference to the above space-group names.
They are only intended as comments.
;
_shelx_estimated_absorpt_t_max 0.910
_shelx_estimated_absorpt_t_min 0.178
_olex2_refinement_description
;
1. Fixed Uiso
 At 1.2 times of:
  All C(H) groups, All C(H,H) groups
 At 1.5 times of:
  All C(H,H,H) groups
2.a Secondary CH2 refined with riding coordinates:
 C28(H28A,H28B), C29(H29A,H29B), C30(H30A,H30B), C31(H31A,H31B), C32(H32A,
 H32B), C38(H38A,H38B), C39(H39A,H39B), C40(H40A,H40B), C41(H41A,H41B),
 C42(H42A,H42B), C44(H44A,H44B)
2.b Aromatic/amide H refined with riding coordinates:
 C2(H2), C8(H8), C10(H10), C14(H14), C15(H15), C16(H16), C17(H17), C25(H25),
 C26(H26), C35(H35), C36(H36)
2.c Idealised Me refined as rotating group:
 C33(H33A,H33B,H33C), C43(H43A,H43B,H43C)
;
_olex2_date_sample_data_collection 2018-09-04
_olex2_date_sample_submission 2018-09-04
_olex2_diffrn_ambient_temperature_device 'Oxford Cryosystems'
_olex2_exptl_crystal_mounting_method 'The crystal was mounted on a MITIGEN holder in Paratone'
_olex2_submission_original_sample_id cx1389a
_olex2_submission_special_instructions 'No special instructions were received'

loop_
_space_group_symop_operation_xyz
'x, y, z'
'-x, -y, -z'

loop_
_atom_site_label
_atom_site_type_symbol
_atom_site_fract_x
_atom_site_fract_y
_atom_site_fract_z
_atom_site_U_iso_or_equiv
_atom_site_adp_type
_atom_site_occupancy
_atom_site_site_symmetry_order
_atom_site_calc_flag
_atom_site_refinement_flags_posn
_atom_site_refinement_flags_adp
_atom_site_refinement_flags_occupancy
_atom_site_disorder_assembly
_atom_site_disorder_group
S1 S 0.10641(8) 0.77078(5) 0.88549(4) 0.01494(15) Uani 1 1 d . . . . .
S2 S 0.31241(8) 0.63118(5) 0.71469(4) 0.01571(15) Uani 1 1 d . . . . .
S3 S 0.32052(8) 0.31326(5) 0.89430(4) 0.01689(16) Uani 1 1 d . . . . .
S4 S 0.11644(8) 0.39173(5) 0.71206(4) 0.01803(16) Uani 1 1 d . . . . .
O1 O 0.3874(3) 0.60129(15) 0.57297(13) 0.0271(5) Uani 1 1 d . . . . .
N1 N 0.6510(3) 1.0458(2) 0.68884(16) 0.0289(6) Uani 1 1 d . . . . .
N2 N 0.7985(3) 1.0459(2) 0.46793(16) 0.0283(6) Uani 1 1 d . . . . .
C1 C 0.3376(3) 0.7630(2) 0.70421(16) 0.0154(6) Uani 1 1 d . . . . .
C2 C 0.2734(3) 0.8165(2) 0.75887(16) 0.0155(6) Uani 1 1 d . . . . .
H2 H 0.275214 0.888470 0.762138 0.019 Uiso 1 1 calc R . . . .
C3 C 0.2060(3) 0.7522(2) 0.80839(16) 0.0143(6) Uani 1 1 d . . . . .
C4 C 0.2221(3) 0.6493(2) 0.79339(16) 0.0139(5) Uani 1 1 d . . . . .
C5 C 0.1590(3) 0.5865(2) 0.84634(16) 0.0132(5) Uani 1 1 d . . . . .
C6 C 0.0944(3) 0.6420(2) 0.89842(16) 0.0138(5) Uani 1 1 d . . . . .
C7 C 0.0373(3) 0.5777(2) 0.95464(16) 0.0134(5) Uani 1 1 d . . . . .
C8 C -0.0290(3) 0.6012(2) 1.01969(16) 0.0138(5) Uani 1 1 d . . . . .
H8 H -0.047546 0.668755 1.032528 0.017 Uiso 1 1 calc R . . . .
C9 C -0.0667(3) 0.5222(2) 1.06462(15) 0.0128(5) Uani 1 1 d . . . . .
C10 C 0.4185(3) 0.8158(2) 0.65059(16) 0.0168(6) Uani 1 1 d . . . . .
H10 H 0.434188 0.887932 0.660686 0.020 Uiso 1 1 calc R . . . .
C11 C 0.4778(3) 0.7831(2) 0.58750(16) 0.0166(6) Uani 1 1 d . . . . .
C12 C 0.5639(3) 0.8480(2) 0.53903(17) 0.0175(6) Uani 1 1 d . . . . .
C13 C 0.5627(3) 0.7868(2) 0.46586(17) 0.0179(6) Uani 1 1 d . . . . .
C14 C 0.6132(4) 0.8125(2) 0.39706(17) 0.0214(6) Uani 1 1 d . . . . .
H14 H 0.659667 0.879904 0.391352 0.026 Uiso 1 1 calc R . . . .
C15 C 0.5937(4) 0.7373(2) 0.33755(18) 0.0239(7) Uani 1 1 d . . . . .
H15 H 0.626107 0.754118 0.290213 0.029 Uiso 1 1 calc R . . . .
C16 C 0.5283(4) 0.6377(2) 0.34464(19) 0.0251(7) Uani 1 1 d . . . . .
H16 H 0.518467 0.587531 0.302839 0.030 Uiso 1 1 calc R . . . .
C17 C 0.4773(4) 0.6113(2) 0.41267(18) 0.0236(7) Uani 1 1 d . . . . .
H17 H 0.431809 0.543687 0.418292 0.028 Uiso 1 1 calc R . . . .
C18 C 0.4950(3) 0.6868(2) 0.47194(17) 0.0191(6) Uani 1 1 d . . . . .
C19 C 0.4459(3) 0.6786(2) 0.54834(17) 0.0190(6) Uani 1 1 d . . . . .
C20 C 0.6413(3) 0.9445(2) 0.55826(17) 0.0193(6) Uani 1 1 d . . . . .
C21 C 0.6470(3) 0.9993(2) 0.63158(18) 0.0204(6) Uani 1 1 d . . . . .
C22 C 0.7295(4) 0.9999(2) 0.50745(18) 0.0222(6) Uani 1 1 d . . . . .
C23 C 0.1450(3) 0.4742(2) 0.86280(16) 0.0135(5) Uani 1 1 d . . . . .
C24 C 0.3053(3) 0.4405(2) 0.88080(15) 0.0139(6) Uani 1 1 d . . . . .
C25 C 0.4489(3) 0.4962(2) 0.89109(17) 0.0174(6) Uani 1 1 d . . . . .
H25 H 0.465511 0.567529 0.885673 0.021 Uiso 1 1 calc R . . . .
C26 C 0.5721(3) 0.4372(2) 0.91078(17) 0.0196(6) Uani 1 1 d . . . . .
H26 H 0.679047 0.465284 0.919624 0.023 Uiso 1 1 calc R . . . .
C27 C 0.5220(3) 0.3369(2) 0.91570(16) 0.0164(6) Uani 1 1 d . . . . .
C28 C 0.6135(3) 0.2536(2) 0.94172(17) 0.0182(6) Uani 1 1 d . . . . .
H28A H 0.601015 0.242654 0.995674 0.022 Uiso 1 1 calc R . . . .
H28B H 0.725155 0.277393 0.941412 0.022 Uiso 1 1 calc R . . . .
C29 C 0.5706(4) 0.1511(2) 0.89453(17) 0.0204(6) Uani 1 1 d . . . . .
H29A H 0.596650 0.158724 0.842218 0.025 Uiso 1 1 calc R . . . .
H29B H 0.456869 0.129809 0.889469 0.025 Uiso 1 1 calc R . . . .
C30 C 0.6569(4) 0.0685(2) 0.93187(18) 0.0209(6) Uani 1 1 d . . . . .
H30A H 0.770480 0.089543 0.935558 0.025 Uiso 1 1 calc R . . . .
H30B H 0.633661 0.063258 0.984876 0.025 Uiso 1 1 calc R . . . .
C31 C 0.6145(4) -0.0355(2) 0.88851(18) 0.0230(6) Uani 1 1 d . . . . .
H31A H 0.643028 -0.031292 0.836401 0.028 Uiso 1 1 calc R . . . .
H31B H 0.500280 -0.055207 0.882479 0.028 Uiso 1 1 calc R . . . .
C32 C 0.6952(4) -0.1180(2) 0.92855(18) 0.0219(6) Uani 1 1 d . . . . .
H32A H 0.809349 -0.097541 0.935498 0.026 Uiso 1 1 calc R . . . .
H32B H 0.665083 -0.122989 0.980291 0.026 Uiso 1 1 calc R . . . .
C33 C 0.6558(4) -0.2216(2) 0.8849(2) 0.0332(8) Uani 1 1 d . . . . .
H33A H 0.692702 -0.218704 0.835188 0.050 Uiso 1 1 calc GR . . . .
H33B H 0.542639 -0.241635 0.876440 0.050 Uiso 1 1 calc GR . . . .
H33C H 0.706471 -0.271876 0.914820 0.050 Uiso 1 1 calc GR . . . .
C34 C 0.0431(3) 0.40683(19) 0.79694(16) 0.0137(6) Uani 1 1 d . . . . .
C35 C -0.1039(3) 0.3567(2) 0.79000(17) 0.0180(6) Uani 1 1 d . . . . .
H35 H -0.164558 0.356090 0.830373 0.022 Uiso 1 1 calc R . . . .
C36 C -0.1577(4) 0.3052(2) 0.71576(18) 0.0202(6) Uani 1 1 d . . . . .
H36 H -0.257795 0.266281 0.701978 0.024 Uiso 1 1 calc R . . . .
C37 C -0.0521(3) 0.3170(2) 0.66646(17) 0.0179(6) Uani 1 1 d . . . . .
C38 C -0.0597(4) 0.2722(2) 0.58557(17) 0.0220(6) Uani 1 1 d . . . . .
H38A H -0.170320 0.251707 0.562684 0.026 Uiso 1 1 calc R . . . .
H38B H -0.008161 0.209734 0.587201 0.026 Uiso 1 1 calc R . . . .
C39 C 0.0170(4) 0.3447(2) 0.53360(17) 0.0248(7) Uani 1 1 d . . . . .
H39A H 0.121823 0.374406 0.560485 0.030 Uiso 1 1 calc R . . . .
H39B H -0.045538 0.401441 0.524583 0.030 Uiso 1 1 calc R . . . .
C40 C 0.0329(4) 0.2932(2) 0.45595(17) 0.0225(6) Uani 1 1 d . . . . .
H40A H 0.090249 0.233955 0.464678 0.027 Uiso 1 1 calc R . . . .
H40B H -0.072156 0.267371 0.427350 0.027 Uiso 1 1 calc R . . . .
C41 C 0.1183(4) 0.3658(2) 0.40762(18) 0.0254(7) Uani 1 1 d . . . . .
H41A H 0.057595 0.423055 0.396859 0.030 Uiso 1 1 calc R . . . .
H41B H 0.220545 0.394776 0.437859 0.030 Uiso 1 1 calc R . . . .
C42 C 0.1448(4) 0.3162(2) 0.33177(18) 0.0248(7) Uani 1 1 d . . . . .
H42A H 0.043052 0.285173 0.302156 0.030 Uiso 1 1 calc R . . . .
H42B H 0.209117 0.260761 0.342424 0.030 Uiso 1 1 calc R . . . .
C43 C 0.2251(4) 0.3910(3) 0.28306(19) 0.0312(8) Uani 1 1 d . . . . .
H43A H 0.226630 0.357156 0.232320 0.047 Uiso 1 1 calc GR . . . .
H43B H 0.332201 0.413942 0.308473 0.047 Uiso 1 1 calc GR . . . .
H43C H 0.168198 0.449905 0.276992 0.047 Uiso 1 1 calc GR . . . .
Br1 Br 0.93563(4) 0.97102(3) 0.31645(2) 0.03242(11) Uani 1 1 d . . . . .
Br2 Br 0.91063(4) 0.95980(3) 0.13302(2) 0.03364(12) Uani 1 1 d . . . . .
C44 C 0.9798(4) 0.8980(3) 0.22627(19) 0.0306(7) Uani 1 1 d . . . . .
H44A H 1.093413 0.896078 0.231298 0.037 Uiso 1 1 calc R . . . .
H44B H 0.927544 0.826727 0.222937 0.037 Uiso 1 1 calc R . . . .

loop_
_atom_site_aniso_label
_atom_site_aniso_U_11
_atom_site_aniso_U_22
_atom_site_aniso_U_33
_atom_site_aniso_U_23
_atom_site_aniso_U_13
_atom_site_aniso_U_12
S1 0.0211(4) 0.0077(3) 0.0174(3) 0.0033(2) 0.0062(3) 0.0023(3)
S2 0.0225(4) 0.0092(3) 0.0174(3) 0.0045(2) 0.0081(3) 0.0021(3)
S3 0.0164(3) 0.0079(3) 0.0265(4) 0.0036(3) 0.0035(3) 0.0007(2)
S4 0.0202(4) 0.0164(3) 0.0165(3) -0.0017(3) 0.0055(3) -0.0031(3)
O1 0.0438(14) 0.0131(10) 0.0270(12) 0.0045(9) 0.0154(10) 0.0012(9)
N1 0.0336(16) 0.0224(14) 0.0294(16) 0.0012(12) 0.0099(12) -0.0071(12)
N2 0.0339(16) 0.0229(14) 0.0288(15) 0.0037(12) 0.0134(13) -0.0043(12)
C1 0.0171(14) 0.0108(13) 0.0177(14) 0.0051(11) 0.0017(11) -0.0007(11)
C2 0.0172(14) 0.0097(13) 0.0189(14) 0.0037(11) 0.0011(11) 0.0003(11)
C3 0.0173(14) 0.0120(13) 0.0145(13) 0.0034(11) 0.0042(11) 0.0020(11)
C4 0.0160(14) 0.0108(13) 0.0151(13) 0.0034(10) 0.0031(11) 0.0011(11)
C5 0.0153(14) 0.0084(13) 0.0159(13) 0.0020(10) 0.0024(11) 0.0008(10)
C6 0.0154(14) 0.0082(12) 0.0176(14) 0.0023(10) 0.0028(11) -0.0004(10)
C7 0.0136(14) 0.0099(13) 0.0169(14) 0.0026(10) 0.0034(11) 0.0003(10)
C8 0.0152(14) 0.0085(12) 0.0179(14) 0.0015(10) 0.0038(11) 0.0012(10)
C9 0.0126(13) 0.0109(13) 0.0151(13) 0.0006(10) 0.0034(11) 0.0009(10)
C10 0.0190(15) 0.0124(13) 0.0184(14) 0.0052(11) 0.0015(11) 0.0003(11)
C11 0.0179(15) 0.0132(14) 0.0189(14) 0.0070(11) 0.0020(11) 0.0013(11)
C12 0.0181(15) 0.0171(14) 0.0189(14) 0.0056(11) 0.0043(11) 0.0049(11)
C13 0.0178(15) 0.0163(14) 0.0209(15) 0.0046(12) 0.0046(12) 0.0044(11)
C14 0.0219(16) 0.0224(15) 0.0214(15) 0.0055(12) 0.0077(12) 0.0023(12)
C15 0.0242(16) 0.0273(16) 0.0238(16) 0.0086(13) 0.0105(13) 0.0063(13)
C16 0.0271(17) 0.0232(16) 0.0261(16) -0.0023(13) 0.0073(13) 0.0056(13)
C17 0.0276(17) 0.0176(15) 0.0271(16) 0.0019(12) 0.0086(13) 0.0032(13)
C18 0.0202(15) 0.0181(15) 0.0206(15) 0.0055(12) 0.0049(12) 0.0055(12)
C19 0.0197(15) 0.0164(15) 0.0223(15) 0.0057(12) 0.0052(12) 0.0036(12)
C20 0.0207(15) 0.0183(14) 0.0199(15) 0.0066(12) 0.0051(12) 0.0023(12)
C21 0.0225(16) 0.0139(14) 0.0247(17) 0.0064(13) 0.0063(12) -0.0030(12)
C22 0.0253(16) 0.0168(15) 0.0232(16) 0.0009(12) 0.0019(13) 0.0007(12)
C23 0.0172(14) 0.0080(12) 0.0165(14) 0.0029(10) 0.0064(11) 0.0007(10)
C24 0.0200(15) 0.0090(12) 0.0140(13) 0.0021(10) 0.0055(11) 0.0030(11)
C25 0.0219(15) 0.0080(13) 0.0228(15) 0.0028(11) 0.0060(12) -0.0003(11)
C26 0.0135(14) 0.0184(14) 0.0263(16) 0.0011(12) 0.0041(12) -0.0010(11)
C27 0.0180(15) 0.0151(14) 0.0165(14) 0.0000(11) 0.0045(11) 0.0020(11)
C28 0.0184(15) 0.0130(13) 0.0236(15) 0.0034(11) 0.0045(12) 0.0013(11)
C29 0.0237(16) 0.0139(14) 0.0237(15) 0.0014(12) 0.0024(12) 0.0042(12)
C30 0.0217(16) 0.0149(14) 0.0257(16) 0.0015(12) 0.0014(12) 0.0038(12)
C31 0.0283(17) 0.0186(15) 0.0219(15) 0.0002(12) 0.0012(13) 0.0061(13)
C32 0.0242(16) 0.0153(14) 0.0263(16) 0.0036(12) 0.0031(13) 0.0031(12)
C33 0.039(2) 0.0163(16) 0.043(2) -0.0011(14) -0.0001(16) 0.0078(14)
C34 0.0187(14) 0.0074(12) 0.0167(14) 0.0032(10) 0.0060(11) 0.0029(11)
C35 0.0189(15) 0.0134(13) 0.0226(15) 0.0034(11) 0.0063(12) 0.0010(11)
C36 0.0186(15) 0.0131(13) 0.0270(16) 0.0013(12) 0.0009(12) -0.0018(11)
C37 0.0212(15) 0.0087(13) 0.0213(15) 0.0014(11) -0.0024(12) -0.0006(11)
C38 0.0267(17) 0.0153(14) 0.0219(15) 0.0010(12) 0.0007(13) -0.0011(12)
C39 0.0357(18) 0.0177(15) 0.0188(15) -0.0007(12) 0.0020(13) -0.0014(13)
C40 0.0266(17) 0.0198(15) 0.0192(15) -0.0006(12) -0.0010(12) 0.0019(12)
C41 0.0328(18) 0.0206(15) 0.0208(16) -0.0008(12) 0.0007(13) 0.0015(13)
C42 0.0262(17) 0.0240(16) 0.0217(16) -0.0032(13) -0.0030(13) 0.0049(13)
C43 0.040(2) 0.0311(18) 0.0231(17) -0.0023(14) 0.0044(15) 0.0091(15)
Br1 0.0372(2) 0.0327(2) 0.0307(2) 0.00929(15) 0.00940(15) 0.01009(15)
Br2 0.0428(2) 0.02786(19) 0.0307(2) 0.00863(14) 0.00660(16) 0.00290(15)
C44 0.037(2) 0.0253(17) 0.0298(18) 0.0038(14) 0.0018(15) 0.0104(15)

loop_
_atom_type_symbol
_atom_type_description
_atom_type_scat_dispersion_real
_atom_type_scat_dispersion_imag
_atom_type_scat_source
C C 0.0181 0.0091 'International Tables Vol C Tables 4.2.6.8 and 6.1.1.4'
H H 0.0000 0.0000 'International Tables Vol C Tables 4.2.6.8 and 6.1.1.4'
Br Br -0.6763 1.2805 'International Tables Vol C Tables 4.2.6.8 and 6.1.1.4'
N N 0.0311 0.0180 'International Tables Vol C Tables 4.2.6.8 and 6.1.1.4'
O O 0.0492 0.0322 'International Tables Vol C Tables 4.2.6.8 and 6.1.1.4'
S S 0.3331 0.5567 'International Tables Vol C Tables 4.2.6.8 and 6.1.1.4'

loop_
_geom_angle_atom_site_label_1
_geom_angle_atom_site_label_2
_geom_angle_atom_site_label_3
_geom_angle
_geom_angle_site_symmetry_1
_geom_angle_site_symmetry_3
_geom_angle_publ_flag
C6 S1 C3 89.54(13) . . ?
C4 S2 C1 90.89(13) . . ?
C24 S3 C27 92.41(14) . . ?
C34 S4 C37 92.82(14) . . ?
C2 C1 S2 111.7(2) . . ?
C2 C1 C10 120.6(2) . . ?
C10 C1 S2 127.6(2) . . ?
C1 C2 H2 123.9 . . ?
C1 C2 C3 112.2(2) . . ?
C3 C2 H2 123.9 . . ?
C2 C3 S1 134.5(2) . . ?
C2 C3 C4 113.2(2) . . ?
C4 C3 S1 112.3(2) . . ?
C3 C4 S2 111.9(2) . . ?
C3 C4 C5 112.1(2) . . ?
C5 C4 S2 136.0(2) . . ?
C4 C5 C23 137.7(2) . . ?
C6 C5 C4 111.5(2) . . ?
C6 C5 C23 110.9(2) . . ?
C5 C6 S1 114.5(2) . . ?
C5 C6 C7 110.9(2) . . ?
C7 C6 S1 134.5(2) . . ?
C8 C7 C6 131.1(2) . . ?
C8 C7 C9 121.8(2) . 2_567 ?
C9 C7 C6 107.1(2) 2_567 . ?
C7 C8 H8 121.3 . . ?
C9 C8 C7 117.4(2) . . ?
C9 C8 H8 121.3 . . ?
C7 C9 C23 111.0(2) 2_567 2_567 ?
C8 C9 C7 120.8(2) . 2_567 ?
C8 C9 C23 128.2(2) . 2_567 ?
C1 C10 H10 113.7 . . ?
C11 C10 C1 132.6(3) . . ?
C11 C10 H10 113.7 . . ?
C10 C11 C12 126.0(3) . . ?
C10 C11 C19 126.2(3) . . ?
C12 C11 C19 107.1(2) . . ?
C11 C12 C13 107.2(2) . . ?
C20 C12 C11 127.4(3) . . ?
C20 C12 C13 125.2(3) . . ?
C14 C13 C12 131.9(3) . . ?
C14 C13 C18 119.2(3) . . ?
C18 C13 C12 109.0(2) . . ?
C13 C14 H14 120.9 . . ?
C15 C14 C13 118.1(3) . . ?
C15 C14 H14 120.9 . . ?
C14 C15 H15 118.9 . . ?
C14 C15 C16 122.2(3) . . ?
C16 C15 H15 118.9 . . ?
C15 C16 H16 119.9 . . ?
C17 C16 C15 120.1(3) . . ?
C17 C16 H16 119.9 . . ?
C16 C17 H17 121.1 . . ?
C18 C17 C16 117.7(3) . . ?
C18 C17 H17 121.1 . . ?
C13 C18 C19 109.5(3) . . ?
C17 C18 C13 122.6(3) . . ?
C17 C18 C19 127.8(3) . . ?
O1 C19 C11 127.2(3) . . ?
O1 C19 C18 126.2(3) . . ?
C18 C19 C11 106.5(2) . . ?
C12 C20 C21 123.6(3) . . ?
C12 C20 C22 123.0(3) . . ?
C21 C20 C22 113.4(3) . . ?
N1 C21 C20 177.8(3) . . ?
N2 C22 C20 178.3(3) . . ?
C5 C23 C9 100.2(2) . 2_567 ?
C24 C23 C5 110.7(2) . . ?
C24 C23 C9 110.8(2) . 2_567 ?
C24 C23 C34 111.4(2) . . ?
C34 C23 C5 111.6(2) . . ?
C34 C23 C9 111.7(2) . 2_567 ?
C23 C24 S3 119.5(2) . . ?
C25 C24 S3 110.4(2) . . ?
C25 C24 C23 130.1(2) . . ?
C24 C25 H25 123.3 . . ?
C24 C25 C26 113.4(2) . . ?
C26 C25 H25 123.3 . . ?
C25 C26 H26 123.3 . . ?
C27 C26 C25 113.5(3) . . ?
C27 C26 H26 123.3 . . ?
C26 C27 S3 110.4(2) . . ?
C26 C27 C28 129.2(3) . . ?
C28 C27 S3 120.2(2) . . ?
C27 C28 H28A 108.2 . . ?
C27 C28 H28B 108.2 . . ?
C27 C28 C29 116.2(3) . . ?
H28A C28 H28B 107.4 . . ?
C29 C28 H28A 108.2 . . ?
C29 C28 H28B 108.2 . . ?
C28 C29 H29A 109.3 . . ?
C28 C29 H29B 109.3 . . ?
C28 C29 C30 111.6(2) . . ?
H29A C29 H29B 108.0 . . ?
C30 C29 H29A 109.3 . . ?
C30 C29 H29B 109.3 . . ?
C29 C30 H30A 108.8 . . ?
C29 C30 H30B 108.8 . . ?
H30A C30 H30B 107.7 . . ?
C31 C30 C29 113.7(3) . . ?
C31 C30 H30A 108.8 . . ?
C31 C30 H30B 108.8 . . ?
C30 C31 H31A 109.0 . . ?
C30 C31 H31B 109.0 . . ?
C30 C31 C32 113.0(3) . . ?
H31A C31 H31B 107.8 . . ?
C32 C31 H31A 109.0 . . ?
C32 C31 H31B 109.0 . . ?
C31 C32 H32A 108.9 . . ?
C31 C32 H32B 108.9 . . ?
H32A C32 H32B 107.7 . . ?
C33 C32 C31 113.4(3) . . ?
C33 C32 H32A 108.9 . . ?
C33 C32 H32B 108.9 . . ?
C32 C33 H33A 109.5 . . ?
C32 C33 H33B 109.5 . . ?
C32 C33 H33C 109.5 . . ?
H33A C33 H33B 109.5 . . ?
H33A C33 H33C 109.5 . . ?
H33B C33 H33C 109.5 . . ?
C23 C34 S4 117.5(2) . . ?
C35 C34 S4 110.6(2) . . ?
C35 C34 C23 131.8(3) . . ?
C34 C35 H35 123.5 . . ?
C34 C35 C36 113.0(3) . . ?
C36 C35 H35 123.5 . . ?
C35 C36 H36 123.1 . . ?
C37 C36 C35 113.7(3) . . ?
C37 C36 H36 123.1 . . ?
C36 C37 S4 109.8(2) . . ?
C36 C37 C38 130.5(3) . . ?
C38 C37 S4 119.6(2) . . ?
C37 C38 H38A 108.8 . . ?
C37 C38 H38B 108.8 . . ?
C37 C38 C39 113.9(2) . . ?
H38A C38 H38B 107.7 . . ?
C39 C38 H38A 108.8 . . ?
C39 C38 H38B 108.8 . . ?
C38 C39 H39A 108.9 . . ?
C38 C39 H39B 108.9 . . ?
C38 C39 C40 113.4(2) . . ?
H39A C39 H39B 107.7 . . ?
C40 C39 H39A 108.9 . . ?
C40 C39 H39B 108.9 . . ?
C39 C40 H40A 109.2 . . ?
C39 C40 H40B 109.2 . . ?
H40A C40 H40B 107.9 . . ?
C41 C40 C39 112.1(2) . . ?
C41 C40 H40A 109.2 . . ?
C41 C40 H40B 109.2 . . ?
C40 C41 H41A 108.8 . . ?
C40 C41 H41B 108.8 . . ?
H41A C41 H41B 107.7 . . ?
C42 C41 C40 113.9(3) . . ?
C42 C41 H41A 108.8 . . ?
C42 C41 H41B 108.8 . . ?
C41 C42 H42A 109.0 . . ?
C41 C42 H42B 109.0 . . ?
C41 C42 C43 113.1(3) . . ?
H42A C42 H42B 107.8 . . ?
C43 C42 H42A 109.0 . . ?
C43 C42 H42B 109.0 . . ?
C42 C43 H43A 109.5 . . ?
C42 C43 H43B 109.5 . . ?
C42 C43 H43C 109.5 . . ?
H43A C43 H43B 109.5 . . ?
H43A C43 H43C 109.5 . . ?
H43B C43 H43C 109.5 . . ?
Br1 C44 H44A 109.2 . . ?
Br1 C44 H44B 109.2 . . ?
Br2 C44 Br1 112.26(16) . . ?
Br2 C44 H44A 109.2 . . ?
Br2 C44 H44B 109.2 . . ?
H44A C44 H44B 107.9 . . ?

loop_
_geom_bond_atom_site_label_1
_geom_bond_atom_site_label_2
_geom_bond_distance
_geom_bond_site_symmetry_2
_geom_bond_publ_flag
S1 C3 1.744(3) . ?
S1 C6 1.726(3) . ?
S2 C1 1.755(3) . ?
S2 C4 1.717(3) . ?
S3 C24 1.733(3) . ?
S3 C27 1.733(3) . ?
S4 C34 1.726(3) . ?
S4 C37 1.730(3) . ?
O1 C19 1.218(4) . ?
N1 C21 1.146(4) . ?
N2 C22 1.141(4) . ?
C1 C2 1.390(4) . ?
C1 C10 1.426(4) . ?
C2 H2 0.9500 . ?
C2 C3 1.395(4) . ?
C3 C4 1.402(4) . ?
C4 C5 1.412(4) . ?
C5 C6 1.374(4) . ?
C5 C23 1.525(4) . ?
C6 C7 1.447(4) . ?
C7 C8 1.398(4) . ?
C7 C9 1.411(4) 2_567 ?
C8 H8 0.9500 . ?
C8 C9 1.383(4) . ?
C9 C23 1.541(4) 2_567 ?
C10 H10 0.9500 . ?
C10 C11 1.368(4) . ?
C11 C12 1.467(4) . ?
C11 C19 1.485(4) . ?
C12 C13 1.482(4) . ?
C12 C20 1.368(4) . ?
C13 C14 1.397(4) . ?
C13 C18 1.397(4) . ?
C14 H14 0.9500 . ?
C14 C15 1.381(5) . ?
C15 H15 0.9500 . ?
C15 C16 1.391(5) . ?
C16 H16 0.9500 . ?
C16 C17 1.388(4) . ?
C17 H17 0.9500 . ?
C17 C18 1.382(4) . ?
C18 C19 1.480(4) . ?
C20 C21 1.436(4) . ?
C20 C22 1.441(4) . ?
C23 C24 1.520(4) . ?
C23 C34 1.521(4) . ?
C24 C25 1.358(4) . ?
C25 H25 0.9500 . ?
C25 C26 1.423(4) . ?
C26 H26 0.9500 . ?
C26 C27 1.357(4) . ?
C27 C28 1.496(4) . ?
C28 H28A 0.9900 . ?
C28 H28B 0.9900 . ?
C28 C29 1.525(4) . ?
C29 H29A 0.9900 . ?
C29 H29B 0.9900 . ?
C29 C30 1.530(4) . ?
C30 H30A 0.9900 . ?
C30 H30B 0.9900 . ?
C30 C31 1.512(4) . ?
C31 H31A 0.9900 . ?
C31 H31B 0.9900 . ?
C31 C32 1.524(4) . ?
C32 H32A 0.9900 . ?
C32 H32B 0.9900 . ?
C32 C33 1.509(4) . ?
C33 H33A 0.9800 . ?
C33 H33B 0.9800 . ?
C33 H33C 0.9800 . ?
C34 C35 1.357(4) . ?
C35 H35 0.9500 . ?
C35 C36 1.426(4) . ?
C36 H36 0.9500 . ?
C36 C37 1.362(4) . ?
C37 C38 1.502(4) . ?
C38 H38A 0.9900 . ?
C38 H38B 0.9900 . ?
C38 C39 1.528(4) . ?
C39 H39A 0.9900 . ?
C39 H39B 0.9900 . ?
C39 C40 1.528(4) . ?
C40 H40A 0.9900 . ?
C40 H40B 0.9900 . ?
C40 C41 1.521(4) . ?
C41 H41A 0.9900 . ?
C41 H41B 0.9900 . ?
C41 C42 1.518(4) . ?
C42 H42A 0.9900 . ?
C42 H42B 0.9900 . ?
C42 C43 1.521(5) . ?
C43 H43A 0.9800 . ?
C43 H43B 0.9800 . ?
C43 H43C 0.9800 . ?
Br1 C44 1.928(3) . ?
Br2 C44 1.927(3) . ?
C44 H44A 0.9900 . ?
C44 H44B 0.9900 . ?
